data_9011647
loop_
_publ_author_name
'Cox, D. E.'
'Samuelsen, E. J.'
'Ceckurts, K. H.'

_publ_section_title
;
 Neutron-Diffraction determination of the crystal structure and magnetic form
 factor of gamma-oxygen
 Sample: at T = 46 K
 Note: gamma phase, stable between 44 K & 55 K
;
_journal_name_full 'Physical Review B'
_journal_page_first 3102
_journal_page_last 3111
_journal_paper_doi 10.1103/PhysRevB.7.3102
_journal_volume 7
_journal_year 1973
_chemical_compound_source Synthetic
_chemical_formula_sum O2
_chemical_name_common Oxygen
_chemical_name_mineral Oxygen
_space_group_IT_number 223
_symmetry_space_group_name_Hall '-P 4n 2 3'
_symmetry_space_group_name_H-M 'P m -3 n'
_cell_angle_alpha 90
_cell_angle_beta 90
_cell_angle_gamma 90
_cell_length_a 6.78
_cell_length_b 6.78
_cell_length_c 6.78
_cell_formula_units_Z 8
_cell_volume 311.666
_database_code_amcsd 0015160
_diffrn_ambient_temperature 46
_exptl_crystal_density_diffrn 1.364
_cod_original_sg_symbol_H-M 'P m 3 n'
_cod_original_formula_sum O.25
_cod_database_code 9011647

loop_
_space_group_symop_operation_xyz
x,y,z
z,-x,y
-y,z,-x
x,-y,z
-z,x,-y
y,-z,x
-x,y,-z
1/2+x,1/2-z,1/2-y
1/2-z,1/2+y,1/2+x
1/2+y,1/2-x,1/2-z
1/2-x,1/2+z,1/2+y
1/2+z,1/2-y,1/2-x
1/2-y,1/2+x,1/2+z
1/2+x,1/2+z,1/2+y
1/2-z,1/2-y,1/2-x
1/2+y,1/2+x,1/2+z
1/2-x,1/2-z,1/2-y
1/2+z,1/2+y,1/2+x
1/2-y,1/2-x,1/2-z
z,x,-y
-y,-z,x
x,y,-z
-z,-x,y
y,z,-x
-x,-y,z
-z,x,y
y,-z,-x
-x,y,z
z,-x,-y
-y,z,x
x,-y,-z
1/2-x,1/2+z,1/2-y
1/2+z,1/2-y,1/2+x
1/2-y,1/2+x,1/2-z
1/2+x,1/2-z,1/2+y
1/2-z,1/2+y,1/2-x
1/2+y,1/2-x,1/2+z
1/2-x,1/2-z,1/2+y
1/2+z,1/2+y,1/2-x
1/2-y,1/2-x,1/2+z
1/2+x,1/2+z,1/2-y
1/2-z,1/2-y,1/2+x
1/2+y,1/2+x,1/2-z
-z,-x,-y
y,z,x
-x,-y,-z
z,x,y
-y,-z,-x

loop_
_atom_site_aniso_label
_atom_site_aniso_U_11
_atom_site_aniso_U_22
_atom_site_aniso_U_33
_atom_site_aniso_U_12
_atom_site_aniso_U_13
_atom_site_aniso_U_23
O1 0.13110 0.13110 0.13110 -0.01800 -0.01800 -0.01800
O2 0.05860 0.10630 0.09260 -0.00380 -0.00790 -0.01580

loop_
_atom_site_label
_atom_site_fract_x
_atom_site_fract_y
_atom_site_fract_z
_atom_site_occupancy
O1 0.04360 0.04360 0.04360 0.25000
O2 0.03400 0.25160 0.41510 0.25000

loop_
_cod_related_entry_id
_cod_related_entry_database
_cod_related_entry_code
1 ChemSpider 952
2 AMCSD 0015160
